data_7035236
loop_
_publ_author_name
'Huang, Miao'
'Pan, Chen'
'Ma, Haiyan'

_publ_section_title
;
 Ring-opening polymerization of rac-lactide and \a-methyltrimethylene
 carbonate catalyzed by magnesium and zinc complexes derived from
 binaphthyl-based iminophenolate ligands.
;
_journal_issue 27
_journal_name_full 'Dalton transactions (Cambridge, England : 2003)'
_journal_page_first 12420
_journal_page_last 12431
_journal_paper_doi 10.1039/c5dt00158g
_journal_volume 44
_journal_year 2015
_chemical_formula_sum 'C53 H61 Mg N3 O Si2'
_chemical_formula_weight 836.54
_chemical_name_systematic
; 
 ? 
;
_space_group_IT_number 14
_symmetry_cell_setting monoclinic
_symmetry_space_group_name_Hall '-P 2yn'
_symmetry_space_group_name_H-M 'P 1 21/n 1'
_atom_sites_solution_hydrogens geom
_atom_sites_solution_primary direct
_atom_sites_solution_secondary difmap
_audit_creation_method SHELXL-97
_audit_update_record
;
2014-12-17 deposited with the CCDC.
2015-05-21 downloaded from the CCDC.
;
_cell_angle_alpha 90.00
_cell_angle_beta 99.684(12)
_cell_angle_gamma 90.00
_cell_formula_units_Z 4
_cell_length_a 13.584(9)
_cell_length_b 14.016(9)
_cell_length_c 26.244(19)
_cell_measurement_reflns_used 728
_cell_measurement_temperature 293(2)
_cell_measurement_theta_max 30.344
_cell_measurement_theta_min 4.668
_cell_volume 4925(6)
_computing_cell_refinement 'Bruker SMART'
_computing_data_collection 'Bruker SMART'
_computing_data_reduction 'Bruker SHELXTL'
_computing_molecular_graphics 'Bruker SHELXTL'
_computing_publication_material 'Bruker SHELXTL'
_computing_structure_refinement 'SHELXL-97 (Sheldrick, 1997)'
_computing_structure_solution 'SHELXS-97 (Sheldrick, 1990)'
_diffrn_ambient_temperature 293(2)
_diffrn_measured_fraction_theta_full 0.984
_diffrn_measured_fraction_theta_max 0.984
_diffrn_measurement_device_type 'CCD area detector'
_diffrn_measurement_method 'phi and omega scans'
_diffrn_radiation_monochromator graphite
_diffrn_radiation_source 'fine-focus sealed tube'
_diffrn_radiation_type MoK\a
_diffrn_radiation_wavelength 0.71073
_diffrn_reflns_av_R_equivalents 0.2455
_diffrn_reflns_av_sigmaI/netI 0.2807
_diffrn_reflns_limit_h_max 16
_diffrn_reflns_limit_h_min -9
_diffrn_reflns_limit_k_max 16
_diffrn_reflns_limit_k_min -15
_diffrn_reflns_limit_l_max 31
_diffrn_reflns_limit_l_min -28
_diffrn_reflns_number 26959
_diffrn_reflns_theta_full 25.50
_diffrn_reflns_theta_max 25.50
_diffrn_reflns_theta_min 1.57
_exptl_absorpt_coefficient_mu 0.124
_exptl_absorpt_correction_T_max 1.00000
_exptl_absorpt_correction_T_min 0.23415
_exptl_absorpt_correction_type empirical
_exptl_absorpt_process_details sadabs
_exptl_crystal_colour yellow
_exptl_crystal_density_diffrn 1.128
_exptl_crystal_density_method 'not measured'
_exptl_crystal_description prismatic
_exptl_crystal_F_000 1792
_exptl_crystal_size_max 0.213
_exptl_crystal_size_mid 0.147
_exptl_crystal_size_min 0.123
_refine_diff_density_max 0.200
_refine_diff_density_min -0.234
_refine_diff_density_rms 0.050
_refine_ls_extinction_coef 0.00060(13)
_refine_ls_extinction_expression Fc^*^=kFc[1+0.001xFc^2^\l^3^/sin(2\q)]^-1/4^
_refine_ls_extinction_method SHELXL
_refine_ls_goodness_of_fit_ref 0.826
_refine_ls_hydrogen_treatment constr
_refine_ls_matrix_type full
_refine_ls_number_parameters 554
_refine_ls_number_reflns 9012
_refine_ls_number_restraints 0
_refine_ls_restrained_S_all 0.826
_refine_ls_R_factor_all 0.3055
_refine_ls_R_factor_gt 0.0774
_refine_ls_shift/su_max 0.001
_refine_ls_shift/su_mean 0.000
_refine_ls_structure_factor_coef Fsqd
_refine_ls_weighting_details 'calc w=1/[\s^2^(Fo^2^)+(0.0114P)^2^+0.0000P] where P=(Fo^2^+2Fc^2^)/3'
_refine_ls_weighting_scheme calc
_refine_ls_wR_factor_gt 0.1136
_refine_ls_wR_factor_ref 0.1785
_reflns_number_gt 2734
_reflns_number_total 9012
_reflns_threshold_expression >2sigma(I)
_cod_data_source_file c5dt00158g2.cif
_cod_data_source_block cd21356
_cod_depositor_comments
;
The following automatic conversions were performed:

'_symmetry_cell_setting' value 'Monoclinic' changed to 'monoclinic'
according to
/usr/data/users/saulius/crontab/automatic-downloads/rss-feeds/RSC/lib/dictionaries/cif_core.dic
dictionary named 'cif_core.dic' version 2.4.2 from 2011-04-26.

Automatic conversion script
Id: cif_fix_values 3271 2015-04-21 07:52:19Z andrius 

 Adding full bibliography for 7035234--7035236.cif.
;
_cod_original_sg_symbol_H-M P2(1)/n
_cod_database_code 7035236

loop_
_symmetry_equiv_pos_as_xyz
'x, y, z'
'-x+1/2, y+1/2, -z+1/2'
'-x, -y, -z'
'x-1/2, -y-1/2, z-1/2'

loop_
_atom_site_label
_atom_site_type_symbol
_atom_site_fract_x
_atom_site_fract_y
_atom_site_fract_z
_atom_site_U_iso_or_equiv
_atom_site_adp_type
_atom_site_occupancy
_atom_site_symmetry_multiplicity
_atom_site_calc_flag
_atom_site_refinement_flags
Mg1 Mg 0.98906(18) 0.28634(18) 0.27798(8) 0.0542(7) Uani 1 1 d .
Si1 Si 1.03332(19) 0.14138(18) 0.18949(8) 0.0721(8) Uani 1 1 d .
Si2 Si 0.9146(2) 0.3147(2) 0.15857(9) 0.1015(10) Uani 1 1 d .
N1 N 0.8931(4) 0.3799(4) 0.30841(18) 0.0483(16) Uani 1 1 d .
N2 N 1.1250(4) 0.3731(5) 0.3085(2) 0.0634(18) Uani 1 1 d .
N3 N 0.9894(4) 0.2485(4) 0.20423(17) 0.0653(19) Uani 1 1 d .
O1 O 0.9696(3) 0.1965(3) 0.32977(15) 0.0484(13) Uani 1 1 d .
C1 C 0.9054(5) 0.1923(5) 0.3624(2) 0.0438(18) Uani 1 1 d .
C2 C 0.9027(5) 0.1067(5) 0.3930(2) 0.0476(19) Uani 1 1 d .
C3 C 0.8325(5) 0.1045(5) 0.4261(2) 0.053(2) Uani 1 1 d .
H3 H 0.8300 0.0498 0.4459 0.063 Uiso 1 1 calc R
C4 C 0.7661(5) 0.1774(6) 0.4319(2) 0.054(2) Uani 1 1 d .
C5 C 0.7716(5) 0.2573(5) 0.4039(2) 0.053(2) Uani 1 1 d .
H5 H 0.7292 0.3080 0.4076 0.064 Uiso 1 1 calc R
C6 C 0.8400(5) 0.2666(5) 0.3690(2) 0.0444(18) Uani 1 1 d .
C7 C 0.8420(5) 0.3567(5) 0.3434(2) 0.052(2) Uani 1 1 d .
H7 H 0.8013 0.4041 0.3534 0.062 Uiso 1 1 calc R
C8 C 0.8927(6) 0.4771(6) 0.2918(2) 0.049(2) Uani 1 1 d .
C9 C 0.8143(6) 0.5137(6) 0.2573(3) 0.061(2) Uani 1 1 d .
H9 H 0.7564 0.4780 0.2479 0.073 Uiso 1 1 calc R
C10 C 0.8215(7) 0.6022(6) 0.2367(3) 0.077(3) Uani 1 1 d .
H10 H 0.7680 0.6254 0.2131 0.092 Uiso 1 1 calc R
C11 C 0.9076(7) 0.6603(6) 0.2501(3) 0.063(2) Uani 1 1 d .
C12 C 0.9211(8) 0.7489(7) 0.2263(3) 0.090(3) Uani 1 1 d .
H12 H 0.8712 0.7710 0.2004 0.108 Uiso 1 1 calc R
C13 C 1.0044(9) 0.8027(7) 0.2401(4) 0.101(4) Uani 1 1 d .
H13 H 1.0098 0.8623 0.2253 0.122 Uiso 1 1 calc R
C14 C 1.0805(8) 0.7678(7) 0.2763(3) 0.090(3) Uani 1 1 d .
H14 H 1.1384 0.8039 0.2848 0.108 Uiso 1 1 calc R
C15 C 1.0746(6) 0.6794(6) 0.3009(3) 0.073(2) Uani 1 1 d .
H15 H 1.1275 0.6581 0.3254 0.088 Uiso 1 1 calc R
C16 C 0.9865(6) 0.6224(6) 0.2880(3) 0.061(2) Uani 1 1 d .
C17 C 0.9781(6) 0.5325(6) 0.3106(2) 0.054(2) Uani 1 1 d .
C18 C 1.0504(6) 0.4994(6) 0.3556(3) 0.058(2) Uani 1 1 d .
C19 C 1.0455(6) 0.5476(6) 0.4033(3) 0.062(2) Uani 1 1 d .
C20 C 0.9736(6) 0.6199(6) 0.4071(3) 0.070(2) Uani 1 1 d .
H20 H 0.9281 0.6371 0.3780 0.084 Uiso 1 1 calc R
C21 C 0.9708(7) 0.6656(6) 0.4547(3) 0.082(3) Uani 1 1 d .
H21 H 0.9235 0.7129 0.4567 0.099 Uiso 1 1 calc R
C22 C 1.0375(8) 0.6409(7) 0.4982(3) 0.089(3) Uani 1 1 d .
H22 H 1.0355 0.6721 0.5293 0.107 Uiso 1 1 calc R
C23 C 1.1050(7) 0.5725(7) 0.4960(3) 0.088(3) Uani 1 1 d .
H23 H 1.1487 0.5561 0.5259 0.105 Uiso 1 1 calc R
C24 C 1.1118(7) 0.5237(7) 0.4485(3) 0.073(3) Uani 1 1 d .
C25 C 1.1786(7) 0.4494(7) 0.4466(3) 0.088(3) Uani 1 1 d .
H25 H 1.2222 0.4324 0.4764 0.105 Uiso 1 1 calc R
C26 C 1.1817(6) 0.4007(6) 0.4016(3) 0.075(2) Uani 1 1 d .
H26 H 1.2255 0.3497 0.4016 0.090 Uiso 1 1 calc R
C27 C 1.1200(6) 0.4267(6) 0.3559(3) 0.061(2) Uani 1 1 d .
C28 C 0.6967(6) 0.1681(6) 0.4729(3) 0.058(2) Uani 1 1 d .
C29 C 0.6127(6) 0.2395(7) 0.4611(3) 0.072(3) Uani 1 1 d .
C30 C 0.5428(7) 0.2355(8) 0.4161(4) 0.100(3) Uani 1 1 d .
H30 H 0.5447 0.1845 0.3936 0.120 Uiso 1 1 calc R
C31 C 0.4709(9) 0.3045(11) 0.4035(5) 0.138(5) Uani 1 1 d .
H31 H 0.4278 0.3015 0.3720 0.166 Uiso 1 1 calc R
C32 C 0.4622(12) 0.3778(13) 0.4373(7) 0.164(8) Uani 1 1 d .
H32 H 0.4127 0.4239 0.4296 0.197 Uiso 1 1 calc R
C33 C 0.5291(15) 0.3806(12) 0.4826(6) 0.195(8) Uani 1 1 d .
H33 H 0.5227 0.4279 0.5067 0.233 Uiso 1 1 calc R
C34 C 0.6044(9) 0.3163(9) 0.4932(4) 0.130(4) Uani 1 1 d .
H34 H 0.6519 0.3242 0.5229 0.156 Uiso 1 1 calc R
C35 C 0.7602(6) 0.1792(7) 0.5268(2) 0.092(3) Uani 1 1 d .
H35A H 0.7855 0.2432 0.5309 0.138 Uiso 1 1 calc R
H35B H 0.8150 0.1351 0.5304 0.138 Uiso 1 1 calc R
H35C H 0.7198 0.1662 0.5527 0.138 Uiso 1 1 calc R
C36 C 0.6462(6) 0.0681(6) 0.4701(3) 0.093(3) Uani 1 1 d .
H36A H 0.6022 0.0646 0.4951 0.140 Uiso 1 1 calc R
H36B H 0.6966 0.0197 0.4773 0.140 Uiso 1 1 calc R
H36C H 0.6086 0.0584 0.4361 0.140 Uiso 1 1 calc R
C37 C 0.9724(6) 0.0248(5) 0.3881(2) 0.054(2) Uani 1 1 d .
C38 C 1.0826(6) 0.0588(6) 0.4011(3) 0.054(2) Uani 1 1 d .
C39 C 1.1579(7) 0.0202(7) 0.3775(3) 0.089(3) Uani 1 1 d .
H39 H 1.1429 -0.0251 0.3515 0.107 Uiso 1 1 calc R
C40 C 1.2576(9) 0.0508(9) 0.3935(4) 0.114(4) Uani 1 1 d .
H40 H 1.3086 0.0241 0.3785 0.137 Uiso 1 1 calc R
C41 C 1.2797(10) 0.1201(9) 0.4311(5) 0.122(5) Uani 1 1 d .
H41 H 1.3448 0.1423 0.4401 0.147 Uiso 1 1 calc R
C42 C 1.2071(9) 0.1554(7) 0.4548(4) 0.102(3) Uani 1 1 d .
H42 H 1.2233 0.1996 0.4813 0.123 Uiso 1 1 calc R
C43 C 1.1087(7) 0.1272(6) 0.4405(3) 0.075(3) Uani 1 1 d .
H43 H 1.0595 0.1536 0.4569 0.090 Uiso 1 1 calc R
C44 C 0.9642(6) -0.0596(5) 0.4260(3) 0.073(2) Uani 1 1 d .
H44A H 0.9726 -0.0358 0.4607 0.110 Uiso 1 1 calc R
H44B H 1.0153 -0.1057 0.4232 0.110 Uiso 1 1 calc R
H44C H 0.8998 -0.0890 0.4172 0.110 Uiso 1 1 calc R
C45 C 0.9471(5) -0.0174(5) 0.3335(2) 0.069(2) Uani 1 1 d .
H45A H 0.8794 -0.0397 0.3276 0.103 Uiso 1 1 calc R
H45B H 0.9913 -0.0697 0.3302 0.103 Uiso 1 1 calc R
H45C H 0.9550 0.0308 0.3085 0.103 Uiso 1 1 calc R
C46 C 1.1931(6) 0.2900(6) 0.3166(3) 0.099(3) Uani 1 1 d .
H46A H 1.2605 0.3118 0.3271 0.148 Uiso 1 1 calc R
H46B H 1.1885 0.2546 0.2850 0.148 Uiso 1 1 calc R
H46C H 1.1746 0.2498 0.3430 0.148 Uiso 1 1 calc R
C47 C 1.1587(6) 0.4383(6) 0.2678(3) 0.099(3) Uani 1 1 d .
H47A H 1.1137 0.4914 0.2611 0.148 Uiso 1 1 calc R
H47B H 1.1585 0.4031 0.2364 0.148 Uiso 1 1 calc R
H47C H 1.2249 0.4613 0.2803 0.148 Uiso 1 1 calc R
C48 C 1.1118(6) 0.0823(6) 0.2460(3) 0.088(3) Uani 1 1 d .
H48A H 1.1788 0.1064 0.2499 0.132 Uiso 1 1 calc R
H48B H 1.1122 0.0146 0.2404 0.132 Uiso 1 1 calc R
H48C H 1.0847 0.0956 0.2768 0.132 Uiso 1 1 calc R
C49 C 0.9305(7) 0.0534(7) 0.1662(3) 0.120(4) Uani 1 1 d .
H49A H 0.8896 0.0452 0.1924 0.179 Uiso 1 1 calc R
H49B H 0.9592 -0.0068 0.1593 0.179 Uiso 1 1 calc R
H49C H 0.8903 0.0770 0.1352 0.179 Uiso 1 1 calc R
C50 C 1.1190(6) 0.1436(7) 0.1409(3) 0.119(4) Uani 1 1 d .
H50A H 1.0864 0.1745 0.1099 0.179 Uiso 1 1 calc R
H50B H 1.1360 0.0794 0.1329 0.179 Uiso 1 1 calc R
H50C H 1.1787 0.1779 0.1547 0.179 Uiso 1 1 calc R
C51 C 0.9145(9) 0.2796(9) 0.0894(3) 0.209(7) Uani 1 1 d .
H51A H 0.9797 0.2900 0.0809 0.313 Uiso 1 1 calc R
H51B H 0.8665 0.3176 0.0671 0.313 Uiso 1 1 calc R
H51C H 0.8973 0.2134 0.0849 0.313 Uiso 1 1 calc R
C52 C 0.9475(9) 0.4443(7) 0.1625(4) 0.144(5) Uani 1 1 d .
H52A H 0.9676 0.4622 0.1980 0.217 Uiso 1 1 calc R
H52B H 0.8904 0.4813 0.1475 0.217 Uiso 1 1 calc R
H52C H 1.0014 0.4560 0.1439 0.217 Uiso 1 1 calc R
C53 C 0.7795(7) 0.2982(8) 0.1683(4) 0.158(5) Uani 1 1 d .
H53A H 0.7606 0.2325 0.1627 0.237 Uiso 1 1 calc R
H53B H 0.7365 0.3376 0.1442 0.237 Uiso 1 1 calc R
H53C H 0.7733 0.3161 0.2029 0.237 Uiso 1 1 calc R

loop_
_atom_site_aniso_label
_atom_site_aniso_U_11
_atom_site_aniso_U_22
_atom_site_aniso_U_33
_atom_site_aniso_U_23
_atom_site_aniso_U_13
_atom_site_aniso_U_12
Mg1 0.0562(16) 0.0583(17) 0.0497(13) 0.0071(13) 0.0137(12) 0.0022(15)
Si1 0.0848(19) 0.0759(18) 0.0599(14) 0.0040(13) 0.0247(14) 0.0177(16)
Si2 0.141(3) 0.099(2) 0.0604(15) 0.0086(15) 0.0061(16) 0.053(2)
N1 0.050(4) 0.061(4) 0.037(3) 0.009(3) 0.015(3) 0.006(4)
N2 0.055(4) 0.062(5) 0.073(4) -0.007(4) 0.010(3) 0.006(4)
N3 0.094(5) 0.064(5) 0.042(3) 0.001(3) 0.024(3) 0.024(4)
O1 0.051(3) 0.049(3) 0.047(2) 0.009(2) 0.017(2) 0.004(3)
C1 0.048(5) 0.048(5) 0.033(4) -0.007(4) 0.001(3) -0.003(4)
C2 0.057(5) 0.052(5) 0.033(4) 0.004(4) 0.008(4) -0.005(5)
C3 0.053(5) 0.064(6) 0.042(4) 0.008(4) 0.011(4) -0.009(5)
C4 0.049(5) 0.062(6) 0.053(4) 0.008(4) 0.015(4) -0.001(5)
C5 0.058(5) 0.065(6) 0.038(4) 0.003(4) 0.015(4) 0.008(5)
C6 0.053(5) 0.044(5) 0.038(4) 0.001(4) 0.012(3) 0.001(4)
C7 0.052(5) 0.054(5) 0.050(4) -0.007(4) 0.009(4) -0.006(4)
C8 0.062(6) 0.050(5) 0.037(4) 0.013(4) 0.013(4) 0.004(5)
C9 0.061(6) 0.050(6) 0.068(5) 0.012(4) 0.001(4) -0.003(5)
C10 0.086(7) 0.060(7) 0.076(6) 0.000(5) -0.009(5) 0.001(6)
C11 0.097(7) 0.053(6) 0.041(4) 0.006(4) 0.014(5) 0.012(6)
C12 0.143(10) 0.052(7) 0.070(6) 0.026(5) 0.007(6) 0.012(7)
C13 0.169(12) 0.046(7) 0.090(7) 0.014(6) 0.023(7) -0.018(8)
C14 0.117(9) 0.074(8) 0.085(6) 0.000(6) 0.037(6) -0.030(7)
C15 0.080(7) 0.064(6) 0.076(5) 0.004(5) 0.015(5) -0.021(6)
C16 0.069(6) 0.063(6) 0.054(5) 0.019(4) 0.017(4) -0.002(5)
C17 0.062(6) 0.058(6) 0.041(4) 0.002(4) 0.010(4) 0.010(5)
C18 0.053(5) 0.067(6) 0.055(5) -0.002(4) 0.012(4) -0.010(5)
C19 0.051(5) 0.063(6) 0.069(5) 0.008(5) -0.002(4) -0.006(5)
C20 0.067(6) 0.083(7) 0.060(5) -0.001(5) 0.010(4) -0.008(6)
C21 0.106(8) 0.067(6) 0.075(6) -0.013(5) 0.019(6) 0.000(6)
C22 0.115(9) 0.088(8) 0.060(6) -0.004(6) 0.001(6) -0.020(7)
C23 0.099(8) 0.090(8) 0.062(6) 0.005(6) -0.021(5) -0.014(7)
C24 0.074(7) 0.080(7) 0.062(6) 0.011(5) 0.004(5) -0.002(6)
C25 0.082(7) 0.102(8) 0.069(6) 0.014(6) -0.020(5) 0.004(7)
C26 0.068(6) 0.079(7) 0.072(5) 0.000(5) -0.008(5) 0.020(6)
C27 0.053(5) 0.066(6) 0.064(5) 0.003(5) 0.011(4) 0.001(5)
C28 0.066(6) 0.062(6) 0.052(4) 0.006(4) 0.030(4) 0.001(5)
C29 0.064(6) 0.096(8) 0.065(5) 0.020(6) 0.036(5) 0.004(6)
C30 0.065(7) 0.142(11) 0.092(7) 0.019(7) 0.011(6) 0.009(8)
C31 0.059(8) 0.182(16) 0.174(13) 0.069(12) 0.020(8) 0.024(10)
C32 0.110(12) 0.178(17) 0.22(2) 0.075(16) 0.081(12) 0.087(13)
C33 0.25(2) 0.161(15) 0.193(16) 0.037(14) 0.102(15) 0.123(17)
C34 0.175(13) 0.133(11) 0.085(7) 0.002(7) 0.030(7) 0.068(10)
C35 0.082(7) 0.144(9) 0.054(5) 0.006(5) 0.021(5) 0.010(7)
C36 0.094(7) 0.071(7) 0.131(8) 0.013(6) 0.071(6) -0.009(6)
C37 0.069(6) 0.049(5) 0.047(4) -0.001(4) 0.015(4) -0.002(5)
C38 0.053(5) 0.054(6) 0.055(5) 0.023(4) 0.015(4) 0.004(5)
C39 0.074(7) 0.119(9) 0.076(6) 0.040(6) 0.019(6) 0.025(7)
C40 0.077(9) 0.148(12) 0.130(10) 0.068(8) 0.054(8) 0.034(9)
C41 0.081(9) 0.117(12) 0.159(13) 0.063(9) -0.012(9) 0.001(10)
C42 0.102(9) 0.073(8) 0.118(8) 0.039(6) -0.022(7) -0.011(8)
C43 0.076(7) 0.068(7) 0.075(6) 0.000(5) -0.007(5) -0.013(6)
C44 0.091(6) 0.059(6) 0.071(5) 0.013(4) 0.016(5) -0.005(5)
C45 0.082(6) 0.064(6) 0.063(5) -0.007(4) 0.021(5) -0.006(5)
C46 0.063(6) 0.088(8) 0.140(8) -0.021(6) 0.004(6) 0.009(7)
C47 0.101(8) 0.111(8) 0.103(7) 0.010(6) 0.068(6) -0.028(7)
C48 0.112(7) 0.079(7) 0.082(5) 0.015(5) 0.039(5) 0.029(6)
C49 0.122(9) 0.097(8) 0.137(8) -0.019(7) 0.011(7) -0.005(8)
C50 0.136(9) 0.159(10) 0.080(6) 0.007(6) 0.067(6) 0.054(8)
C51 0.355(17) 0.214(14) 0.043(5) -0.003(7) -0.011(8) 0.158(14)
C52 0.235(14) 0.083(8) 0.126(8) 0.028(7) 0.059(9) 0.034(9)
C53 0.108(9) 0.169(12) 0.173(10) -0.039(9) -0.050(7) 0.080(9)

loop_
_atom_type_symbol
_atom_type_description
_atom_type_scat_dispersion_real
_atom_type_scat_dispersion_imag
_atom_type_scat_source
C C 0.0033 0.0016 'International Tables Vol C Tables 4.2.6.8 and 6.1.1.4'
H H 0.0000 0.0000 'International Tables Vol C Tables 4.2.6.8 and 6.1.1.4'
N N 0.0061 0.0033 'International Tables Vol C Tables 4.2.6.8 and 6.1.1.4'
O O 0.0106 0.0060 'International Tables Vol C Tables 4.2.6.8 and 6.1.1.4'
Mg Mg 0.0486 0.0363 'International Tables Vol C Tables 4.2.6.8 and 6.1.1.4'
Si Si 0.0817 0.0704 'International Tables Vol C Tables 4.2.6.8 and 6.1.1.4'

loop_
_geom_angle_atom_site_label_1
_geom_angle_atom_site_label_2
_geom_angle_atom_site_label_3
_geom_angle
O1 Mg1 N3 122.5(3)
O1 Mg1 N1 88.4(2)
N3 Mg1 N1 129.3(2)
O1 Mg1 N2 108.0(2)
N3 Mg1 N2 110.6(2)
N1 Mg1 N2 93.0(2)
N3 Si1 C48 112.9(3)
N3 Si1 C50 115.3(4)
C48 Si1 C50 102.2(4)
N3 Si1 C49 112.7(4)
C48 Si1 C49 105.1(4)
C50 Si1 C49 107.6(4)
N3 Si2 C52 112.4(5)
N3 Si2 C51 116.0(4)
C52 Si2 C51 105.5(5)
N3 Si2 C53 108.2(4)
C52 Si2 C53 109.7(5)
C51 Si2 C53 104.7(5)
C7 N1 C8 118.9(6)
C7 N1 Mg1 124.0(5)
C8 N1 Mg1 116.8(4)
C27 N2 C46 113.4(6)
C27 N2 C47 110.4(6)
C46 N2 C47 108.5(5)
C27 N2 Mg1 115.4(4)
C46 N2 Mg1 94.7(5)
C47 N2 Mg1 113.5(4)
Si1 N3 Si2 121.0(3)
Si1 N3 Mg1 121.0(3)
Si2 N3 Mg1 115.8(3)
C1 O1 Mg1 132.7(4)
O1 C1 C6 123.3(6)
O1 C1 C2 118.6(6)
C6 C1 C2 118.2(6)
C3 C2 C1 116.7(7)
C3 C2 C37 122.7(6)
C1 C2 C37 120.6(6)
C4 C3 C2 125.2(7)
C4 C3 H3 117.4
C2 C3 H3 117.4
C5 C4 C3 117.1(6)
C5 C4 C28 123.0(7)
C3 C4 C28 119.7(7)
C4 C5 C6 122.1(7)
C4 C5 H5 119.0
C6 C5 H5 119.0
C1 C6 C5 120.8(6)
C1 C6 C7 122.4(6)
C5 C6 C7 116.7(7)
N1 C7 C6 127.8(7)
N1 C7 H7 116.1
C6 C7 H7 116.1
C9 C8 C17 121.6(7)
C9 C8 N1 121.3(8)
C17 C8 N1 117.1(7)
C10 C9 C8 120.1(8)
C10 C9 H9 120.0
C8 C9 H9 120.0
C9 C10 C11 122.4(8)
C9 C10 H10 118.8
C11 C10 H10 118.8
C12 C11 C10 123.8(9)
C12 C11 C16 119.5(9)
C10 C11 C16 116.5(7)
C13 C12 C11 122.3(9)
C13 C12 H12 118.9
C11 C12 H12 118.9
C12 C13 C14 118.9(9)
C12 C13 H13 120.5
C14 C13 H13 120.5
C13 C14 C15 122.5(10)
C13 C14 H14 118.7
C15 C14 H14 118.7
C14 C15 C16 119.6(8)
C14 C15 H15 120.2
C16 C15 H15 120.2
C17 C16 C15 121.6(8)
C17 C16 C11 121.4(8)
C15 C16 C11 117.0(7)
C16 C17 C8 117.7(7)
C16 C17 C18 121.9(8)
C8 C17 C18 120.2(7)
C27 C18 C19 118.2(7)
C27 C18 C17 126.5(7)
C19 C18 C17 115.3(7)
C24 C19 C20 117.5(8)
C24 C19 C18 120.5(8)
C20 C19 C18 122.0(7)
C21 C20 C19 120.5(8)
C21 C20 H20 119.8
C19 C20 H20 119.8
C22 C21 C20 120.5(9)
C22 C21 H21 119.7
C20 C21 H21 119.7
C23 C22 C21 120.4(9)
C23 C22 H22 119.8
C21 C22 H22 119.8
C22 C23 C24 121.6(9)
C22 C23 H23 119.2
C24 C23 H23 119.2
C25 C24 C19 118.6(9)
C25 C24 C23 121.8(9)
C19 C24 C23 119.5(9)
C26 C25 C24 121.3(8)
C26 C25 H25 119.3
C24 C25 H25 119.3
C25 C26 C27 120.7(8)
C25 C26 H26 119.6
C27 C26 H26 119.6
C18 C27 C26 120.5(8)
C18 C27 N2 120.0(7)
C26 C27 N2 119.4(8)
C29 C28 C35 114.2(7)
C29 C28 C4 109.2(6)
C35 C28 C4 108.5(6)
C29 C28 C36 106.0(7)
C35 C28 C36 108.0(7)
C4 C28 C36 111.0(6)
C34 C29 C30 115.8(10)
C34 C29 C28 121.9(10)
C30 C29 C28 122.2(9)
C31 C30 C29 122.2(12)
C31 C30 H30 118.9
C29 C30 H30 118.9
C30 C31 C32 120.4(15)
C30 C31 H31 119.8
C32 C31 H31 119.8
C33 C32 C31 117.7(17)
C33 C32 H32 121.2
C31 C32 H32 121.2
C34 C33 C32 121.8(17)
C34 C33 H33 119.1
C32 C33 H33 119.1
C33 C34 C29 121.9(13)
C33 C34 H34 119.1
C29 C34 H34 119.1
C28 C35 H35A 109.5
C28 C35 H35B 109.5
H35A C35 H35B 109.5
C28 C35 H35C 109.5
H35A C35 H35C 109.5
H35B C35 H35C 109.5
C28 C36 H36A 109.5
C28 C36 H36B 109.5
H36A C36 H36B 109.5
C28 C36 H36C 109.5
H36A C36 H36C 109.5
H36B C36 H36C 109.5
C2 C37 C45 109.1(6)
C2 C37 C38 110.1(6)
C45 C37 C38 112.3(6)
C2 C37 C44 114.2(5)
C45 C37 C44 105.9(6)
C38 C37 C44 105.1(6)
C39 C38 C43 118.5(8)
C39 C38 C37 122.5(8)
C43 C38 C37 118.9(7)
C38 C39 C40 119.3(10)
C38 C39 H39 120.4
C40 C39 H39 120.4
C41 C40 C39 120.5(11)
C41 C40 H40 119.8
C39 C40 H40 119.8
C42 C41 C40 120.0(14)
C42 C41 H41 120.0
C40 C41 H41 120.0
C41 C42 C43 121.3(12)
C41 C42 H42 119.4
C43 C42 H42 119.4
C42 C43 C38 120.3(9)
C42 C43 H43 119.8
C38 C43 H43 119.8
C37 C44 H44A 109.5
C37 C44 H44B 109.5
H44A C44 H44B 109.5
C37 C44 H44C 109.5
H44A C44 H44C 109.5
H44B C44 H44C 109.5
C37 C45 H45A 109.5
C37 C45 H45B 109.5
H45A C45 H45B 109.5
C37 C45 H45C 109.5
H45A C45 H45C 109.5
H45B C45 H45C 109.5
N2 C46 H46A 109.5
N2 C46 H46B 109.5
H46A C46 H46B 109.5
N2 C46 H46C 109.5
H46A C46 H46C 109.5
H46B C46 H46C 109.5
N2 C47 H47A 109.5
N2 C47 H47B 109.5
H47A C47 H47B 109.5
N2 C47 H47C 109.5
H47A C47 H47C 109.5
H47B C47 H47C 109.5
Si1 C48 H48A 109.5
Si1 C48 H48B 109.5
H48A C48 H48B 109.5
Si1 C48 H48C 109.5
H48A C48 H48C 109.5
H48B C48 H48C 109.5
Si1 C49 H49A 109.5
Si1 C49 H49B 109.5
H49A C49 H49B 109.5
Si1 C49 H49C 109.5
H49A C49 H49C 109.5
H49B C49 H49C 109.5
Si1 C50 H50A 109.5
Si1 C50 H50B 109.5
H50A C50 H50B 109.5
Si1 C50 H50C 109.5
H50A C50 H50C 109.5
H50B C50 H50C 109.5
Si2 C51 H51A 109.5
Si2 C51 H51B 109.5
H51A C51 H51B 109.5
Si2 C51 H51C 109.5
H51A C51 H51C 109.5
H51B C51 H51C 109.5
Si2 C52 H52A 109.5
Si2 C52 H52B 109.5
H52A C52 H52B 109.5
Si2 C52 H52C 109.5
H52A C52 H52C 109.5
H52B C52 H52C 109.5
Si2 C53 H53A 109.5
Si2 C53 H53B 109.5
H53A C53 H53B 109.5
Si2 C53 H53C 109.5
H53A C53 H53C 109.5
H53B C53 H53C 109.5

loop_
_geom_bond_atom_site_label_1
_geom_bond_atom_site_label_2
_geom_bond_distance
Mg1 O1 1.903(4)
Mg1 N3 2.008(5)
Mg1 N1 2.099(6)
Mg1 N2 2.243(6)
Si1 N3 1.685(6)
Si1 C48 1.868(8)
Si1 C50 1.867(6)
Si1 C49 1.886(9)
Si2 N3 1.709(6)
Si2 C52 1.870(10)
Si2 C51 1.880(8)
Si2 C53 1.909(9)
N1 C7 1.284(7)
N1 C8 1.430(9)
N2 C27 1.466(8)
N2 C46 1.481(9)
N2 C47 1.533(8)
O1 C1 1.322(6)
C1 C6 1.399(8)
C1 C2 1.447(9)
C2 C3 1.394(7)
C2 C37 1.507(9)
C3 C4 1.388(9)
C3 H3 0.9300
C4 C5 1.349(9)
C4 C28 1.551(8)
C5 C6 1.415(7)
C5 H5 0.9300
C6 C7 1.433(9)
C7 H7 0.9300
C8 C9 1.377(9)
C8 C17 1.414(9)
C9 C10 1.362(10)
C9 H9 0.9300
C10 C11 1.420(10)
C10 H10 0.9300
C11 C12 1.415(10)
C11 C16 1.435(10)
C12 C13 1.357(11)
C12 H12 0.9300
C13 C14 1.371(12)
C13 H13 0.9300
C14 C15 1.406(11)
C14 H14 0.9300
C15 C16 1.432(10)
C15 H15 0.9300
C16 C17 1.406(10)
C17 C18 1.478(9)
C18 C27 1.389(10)
C18 C19 1.433(9)
C19 C24 1.404(10)
C19 C20 1.422(9)
C20 C21 1.410(9)
C20 H20 0.9300
C21 C22 1.377(11)
C21 H21 0.9300
C22 C23 1.333(11)
C22 H22 0.9300
C23 C24 1.438(10)
C23 H23 0.9300
C24 C25 1.388(11)
C25 C26 1.371(10)
C25 H25 0.9300
C26 C27 1.391(9)
C26 H26 0.9300
C28 C29 1.509(10)
C28 C35 1.536(10)
C28 C36 1.556(10)
C29 C34 1.383(12)
C29 C30 1.387(10)
C30 C31 1.375(14)
C30 H30 0.9300
C31 C32 1.374(18)
C31 H31 0.9300
C32 C33 1.37(2)
C32 H32 0.9300
C33 C34 1.356(16)
C33 H33 0.9300
C34 H34 0.9300
C35 H35A 0.9600
C35 H35B 0.9600
C35 H35C 0.9600
C36 H36A 0.9600
C36 H36B 0.9600
C36 H36C 0.9600
C37 C45 1.535(8)
C37 C38 1.554(9)
C37 C44 1.560(9)
C38 C39 1.391(9)
C38 C43 1.410(10)
C39 C40 1.414(13)
C39 H39 0.9300
C40 C41 1.381(14)
C40 H40 0.9300
C41 C42 1.346(12)
C41 H41 0.9300
C42 C43 1.383(11)
C42 H42 0.9300
C43 H43 0.9300
C44 H44A 0.9600
C44 H44B 0.9600
C44 H44C 0.9600
C45 H45A 0.9600
C45 H45B 0.9600
C45 H45C 0.9600
C46 H46A 0.9600
C46 H46B 0.9600
C46 H46C 0.9600
C47 H47A 0.9600
C47 H47B 0.9600
C47 H47C 0.9600
C48 H48A 0.9600
C48 H48B 0.9600
C48 H48C 0.9600
C49 H49A 0.9600
C49 H49B 0.9600
C49 H49C 0.9600
C50 H50A 0.9600
C50 H50B 0.9600
C50 H50C 0.9600
C51 H51A 0.9600
C51 H51B 0.9600
C51 H51C 0.9600
C52 H52A 0.9600
C52 H52B 0.9600
C52 H52C 0.9600
C53 H53A 0.9600
C53 H53B 0.9600
C53 H53C 0.9600

loop_
_geom_torsion_atom_site_label_1
_geom_torsion_atom_site_label_2
_geom_torsion_atom_site_label_3
_geom_torsion_atom_site_label_4
_geom_torsion
O1 Mg1 N1 C7 -8.2(5)
N3 Mg1 N1 C7 123.9(5)
N2 Mg1 N1 C7 -116.2(5)
O1 Mg1 N1 C8 166.1(5)
N3 Mg1 N1 C8 -61.7(6)
N2 Mg1 N1 C8 58.2(5)
O1 Mg1 N2 C27 -59.8(6)
N3 Mg1 N2 C27 163.7(5)
N1 Mg1 N2 C27 29.4(5)
O1 Mg1 N2 C46 58.9(4)
N3 Mg1 N2 C46 -77.6(5)
N1 Mg1 N2 C46 148.1(4)
O1 Mg1 N2 C47 171.3(5)
N3 Mg1 N2 C47 34.9(6)
N1 Mg1 N2 C47 -99.4(5)
C48 Si1 N3 Si2 -179.2(4)
C50 Si1 N3 Si2 63.7(6)
C49 Si1 N3 Si2 -60.4(5)
C48 Si1 N3 Mg1 -16.8(5)
C50 Si1 N3 Mg1 -133.9(4)
C49 Si1 N3 Mg1 102.0(4)
C52 Si2 N3 Si1 -138.3(4)
C51 Si2 N3 Si1 -16.8(7)
C53 Si2 N3 Si1 100.4(5)
C52 Si2 N3 Mg1 58.4(5)
C51 Si2 N3 Mg1 180.0(5)
C53 Si2 N3 Mg1 -62.8(5)
O1 Mg1 N3 Si1 -33.2(5)
N1 Mg1 N3 Si1 -151.8(3)
N2 Mg1 N3 Si1 95.9(4)
O1 Mg1 N3 Si2 130.0(3)
N1 Mg1 N3 Si2 11.4(5)
N2 Mg1 N3 Si2 -100.9(4)
N3 Mg1 O1 C1 -125.1(5)
N1 Mg1 O1 C1 12.1(5)
N2 Mg1 O1 C1 104.7(5)
Mg1 O1 C1 C6 -7.9(9)
Mg1 O1 C1 C2 172.3(4)
O1 C1 C2 C3 -178.8(5)
C6 C1 C2 C3 1.4(9)
O1 C1 C2 C37 0.7(9)
C6 C1 C2 C37 -179.1(6)
C1 C2 C3 C4 -0.1(10)
C37 C2 C3 C4 -179.6(7)
C2 C3 C4 C5 -1.4(11)
C2 C3 C4 C28 -176.0(6)
C3 C4 C5 C6 1.5(10)
C28 C4 C5 C6 176.0(6)
O1 C1 C6 C5 178.9(6)
C2 C1 C6 C5 -1.3(9)
O1 C1 C6 C7 -4.5(10)
C2 C1 C6 C7 175.3(6)
C4 C5 C6 C1 -0.2(10)
C4 C5 C6 C7 -177.0(6)
C8 N1 C7 C6 -173.2(7)
Mg1 N1 C7 C6 1.0(10)
C1 C6 C7 N1 7.5(11)
C5 C6 C7 N1 -175.7(6)
C7 N1 C8 C9 -79.5(8)
Mg1 N1 C8 C9 105.9(7)
C7 N1 C8 C17 103.4(7)
Mg1 N1 C8 C17 -71.3(6)
C17 C8 C9 C10 5.9(11)
N1 C8 C9 C10 -171.1(6)
C8 C9 C10 C11 -0.8(12)
C9 C10 C11 C12 174.3(7)
C9 C10 C11 C16 -2.0(11)
C10 C11 C12 C13 179.9(8)
C16 C11 C12 C13 -3.9(12)
C11 C12 C13 C14 3.7(14)
C12 C13 C14 C15 -2.0(14)
C13 C14 C15 C16 0.5(12)
C14 C15 C16 C17 178.4(7)
C14 C15 C16 C11 -0.6(10)
C12 C11 C16 C17 -176.8(6)
C10 C11 C16 C17 -0.3(10)
C12 C11 C16 C15 2.2(10)
C10 C11 C16 C15 178.7(6)
C15 C16 C17 C8 -173.9(6)
C11 C16 C17 C8 5.1(10)
C15 C16 C17 C18 11.6(11)
C11 C16 C17 C18 -169.5(6)
C9 C8 C17 C16 -8.0(10)
N1 C8 C17 C16 169.2(6)
C9 C8 C17 C18 166.7(7)
N1 C8 C17 C18 -16.2(9)
C16 C17 C18 C27 -110.8(9)
C8 C17 C18 C27 74.8(9)
C16 C17 C18 C19 70.2(9)
C8 C17 C18 C19 -104.2(8)
C27 C18 C19 C24 2.1(11)
C17 C18 C19 C24 -178.8(7)
C27 C18 C19 C20 -177.1(7)
C17 C18 C19 C20 2.0(10)
C24 C19 C20 C21 0.6(11)
C18 C19 C20 C21 179.9(7)
C19 C20 C21 C22 -0.1(12)
C20 C21 C22 C23 -0.7(14)
C21 C22 C23 C24 1.1(14)
C20 C19 C24 C25 176.1(7)
C18 C19 C24 C25 -3.1(12)
C20 C19 C24 C23 -0.3(12)
C18 C19 C24 C23 -179.6(7)
C22 C23 C24 C25 -176.9(9)
C22 C23 C24 C19 -0.5(13)
C19 C24 C25 C26 0.9(13)
C23 C24 C25 C26 177.3(8)
C24 C25 C26 C27 2.4(13)
C19 C18 C27 C26 1.1(11)
C17 C18 C27 C26 -177.9(8)
C19 C18 C27 N2 177.6(6)
C17 C18 C27 N2 -1.4(11)
C25 C26 C27 C18 -3.4(12)
C25 C26 C27 N2 -179.9(7)
C46 N2 C27 C18 -172.2(6)
C47 N2 C27 C18 65.8(8)
Mg1 N2 C27 C18 -64.5(8)
C46 N2 C27 C26 4.3(10)
C47 N2 C27 C26 -117.6(8)
Mg1 N2 C27 C26 112.0(7)
C5 C4 C28 C29 22.6(10)
C3 C4 C28 C29 -163.1(7)
C5 C4 C28 C35 -102.5(9)
C3 C4 C28 C35 71.8(9)
C5 C4 C28 C36 139.0(8)
C3 C4 C28 C36 -46.7(10)
C35 C28 C29 C34 9.4(11)
C4 C28 C29 C34 -112.2(8)
C36 C28 C29 C34 128.2(8)
C35 C28 C29 C30 -174.7(7)
C4 C28 C29 C30 63.7(10)
C36 C28 C29 C30 -55.9(9)
C34 C29 C30 C31 1.1(13)
C28 C29 C30 C31 -175.0(8)
C29 C30 C31 C32 -3.8(17)
C30 C31 C32 C33 2(2)
C31 C32 C33 C34 3(3)
C32 C33 C34 C29 -6(2)
C30 C29 C34 C33 3.7(15)
C28 C29 C34 C33 179.8(10)
C3 C2 C37 C45 114.4(7)
C1 C2 C37 C45 -65.1(8)
C3 C2 C37 C38 -122.0(7)
C1 C2 C37 C38 58.6(8)
C3 C2 C37 C44 -4.0(9)
C1 C2 C37 C44 176.6(6)
C2 C37 C38 C39 -147.5(7)
C45 C37 C38 C39 -25.7(10)
C44 C37 C38 C39 89.0(7)
C2 C37 C38 C43 36.3(8)
C45 C37 C38 C43 158.1(7)
C44 C37 C38 C43 -87.2(8)
C43 C38 C39 C40 -0.1(12)
C37 C38 C39 C40 -176.3(8)
C38 C39 C40 C41 -1.8(15)
C39 C40 C41 C42 3.5(17)
C40 C41 C42 C43 -3.2(17)
C41 C42 C43 C38 1.3(14)
C39 C38 C43 C42 0.4(12)
C37 C38 C43 C42 176.7(7)
